data_7022187
loop_
_publ_author_name
'Riddlestone, Ian M.'
'Urbano, Juan'
'Phillips, Nicholas'
'Kelly, Michael J.'
'Vidovic, Dragoslav'
'Bates, Joshua I.'
'Taylor, Russell'
'Aldridge, Simon'

_publ_section_title
;
 Salt metathesis for the synthesis of M-Al and M-H-Al bonds.
;
_journal_issue 1
_journal_name_full 'Dalton transactions (Cambridge, England : 2003)'
_journal_page_first 249
_journal_page_last 258
_journal_paper_doi 10.1039/c2dt31974h
_journal_volume 42
_journal_year 2013
_chemical_formula_moiety 'C13 H19 Al1 Cl2 N2'
_chemical_formula_sum 'C13 H19 Al Cl2 N2'
_chemical_formula_weight 301.19
_space_group_IT_number 15
_symmetry_cell_setting monoclinic
_symmetry_space_group_name_Hall '-C 2yc'
_symmetry_space_group_name_H-M 'C 1 2/c 1'
_atom_sites_solution_hydrogens geom
_atom_sites_solution_primary direct
_audit_creation_date 11-12-05
_audit_creation_method CRYSTALS_ver_14.11
_cell_angle_alpha 90
_cell_angle_beta 113.5072(9)
_cell_angle_gamma 90
_cell_formula_units_Z 4
_cell_length_a 13.4052(3)
_cell_length_b 11.0555(2)
_cell_length_c 11.9482(2)
_cell_measurement_reflns_used 1894
_cell_measurement_temperature 150
_cell_measurement_theta_max 27
_cell_measurement_theta_min 5
_cell_volume 1623.78(6)
_computing_cell_refinement 'DENZO/SCALEPACK (Otwinowski & Minor, 1997)'
_computing_data_collection 'COLLECT (Nonius, 2001).'
_computing_data_reduction 'DENZO/SCALEPACK (Otwinowski & Minor, 1997)'
_computing_molecular_graphics 'CAMERON (Watkin et al., 1996)'
_computing_publication_material 'CRYSTALS (Betteridge et al., 2003)'
_computing_structure_refinement 'CRYSTALS (Betteridge et al., 2003)'
_computing_structure_solution 'Superflip (Palatinus & Chapuis, 2007)'
_diffrn_ambient_temperature 150
_diffrn_measured_fraction_theta_full 0.990
_diffrn_measured_fraction_theta_max 0.990
_diffrn_measurement_device Area
_diffrn_measurement_device_type 'Nonius KappaCCD'
_diffrn_measurement_method \w
_diffrn_radiation_monochromator graphite
_diffrn_radiation_type 'Mo K\a'
_diffrn_radiation_wavelength 0.71073
_diffrn_reflns_av_R_equivalents 0.011
_diffrn_reflns_limit_h_max 17
_diffrn_reflns_limit_h_min -17
_diffrn_reflns_limit_k_max 14
_diffrn_reflns_limit_k_min -14
_diffrn_reflns_limit_l_max 15
_diffrn_reflns_limit_l_min -15
_diffrn_reflns_number 10036
_diffrn_reflns_theta_full 26.942
_diffrn_reflns_theta_max 27.492
_diffrn_reflns_theta_min 5.219
_diffrn_standards_number 0
_exptl_absorpt_coefficient_mu 0.440
_exptl_absorpt_correction_T_max 0.85
_exptl_absorpt_correction_T_min 0.56
_exptl_absorpt_correction_type multi-scan
_exptl_absorpt_process_details 'DENZO/SCALEPACK (Otwinowski & Minor, 1997)'
_exptl_crystal_colour colourless
_exptl_crystal_density_diffrn 1.232
_exptl_crystal_density_method 'not measured'
_exptl_crystal_description block
_exptl_crystal_F_000 632
_exptl_crystal_size_max 0.740
_exptl_crystal_size_mid 0.380
_exptl_crystal_size_min 0.360
_refine_diff_density_max 0.32
_refine_diff_density_min -0.32
_refine_ls_extinction_method None
_refine_ls_goodness_of_fit_ref 0.8663
_refine_ls_hydrogen_treatment none
_refine_ls_matrix_type full
_refine_ls_number_parameters 86
_refine_ls_number_reflns 1845
_refine_ls_number_restraints 4
_refine_ls_R_factor_all 0.0349
_refine_ls_R_factor_gt 0.0312
_refine_ls_shift/su_max 0.0002415
_refine_ls_shift/su_mean 0.0000273
_refine_ls_structure_factor_coef Fsqd
_refine_ls_weighting_details
;
Method, part 1, Chebychev polynomial, (Watkin, 1994, Prince, 1982)
[weight] = 1.0/[A~0~*T~0~(x)+A~1~*T~1~(x) ... +A~n-1~]*T~n-1~(x)]
where A~i~ are the Chebychev coefficients listed below and x= Fcalc/Fmax
Method = Robust Weighting (Prince, 1982)
W = [weight] * [1-(deltaF/6*sigmaF)^2^]^2^
A~i~ are:
93.6 153. 91.4 37.9 9.14
;
_refine_ls_weighting_scheme calc
_refine_ls_wR_factor_all 0.0884
_refine_ls_wR_factor_gt 0.0835
_refine_ls_wR_factor_ref 0.0884
_reflns_limit_h_max 15
_reflns_limit_h_min -17
_reflns_limit_k_max 14
_reflns_limit_k_min 0
_reflns_limit_l_max 15
_reflns_limit_l_min 0
_reflns_number_gt 1683
_reflns_number_total 1845
_reflns_threshold_expression I>2.0\s(I)
_oxford_diffrn_Wilson_B_factor 2.74
_oxford_diffrn_Wilson_scale 0.62
_oxford_refine_ls_r_factor_ref 0.0349
_oxford_refine_ls_scale 1.044(5)
_oxford_reflns_number_all 1845
_oxford_reflns_threshold_expression_ref I>-3.0\s(I)
_oxford_structure_analysis_title '12051505 004juct10'
_cod_data_source_file c2dt31974h.txt
_cod_data_source_block 1c
_cod_original_sg_symbol_H-M 'C 2/c '
_cod_original_formula_sum 'C13 H19 Al1 Cl2 N2'
_cod_database_code 7022187

loop_
_symmetry_equiv_pos_as_xyz
x,y,z
-x,-y,-z
x+1/2,y+1/2,z
-x+1/2,-y+1/2,-z
x,-y,z+1/2
-x,y,-z+1/2
x+1/2,-y+1/2,z+1/2
-x+1/2,y+1/2,-z+1/2

loop_
_atom_site_label
_atom_site_type_symbol
_atom_site_fract_x
_atom_site_fract_y
_atom_site_fract_z
_atom_site_U_iso_or_equiv
_atom_site_occupancy
_atom_site_adp_type
_atom_site_refinement_flags_posn
_atom_site_refinement_flags_adp
Cl1 Cl 0.40548(3) -0.23552(3) 0.59891(3) 0.0433 1.0000 Uani . .
Al2 Al 0.5000 -0.12766(5) 0.7500 0.0278 1.0000 Uani S T
N3 N 0.56697(9) 0.01083(10) 0.71910(10) 0.0279 1.0000 Uani . .
C4 C 0.5000 0.07972(16) 0.7500 0.0238 1.0000 Uani S T
C5 C 0.5000 0.21400(15) 0.7500 0.0226 1.0000 Uani S T
C6 C 0.52213(11) 0.27650(12) 0.85813(12) 0.0284 1.0000 Uani . .
C7 C 0.52273(11) 0.40234(13) 0.85737(13) 0.0337 1.0000 Uani . .
C8 C 0.500000(7) 0.46457(17) 0.750000(7) 0.0341 1.0000 Uani S T
C9 C 0.66461(10) 0.05491(13) 0.70449(12) 0.0291 1.0000 Uani . .
C10 C 0.75929(12) 0.06722(17) 0.82784(14) 0.0427 1.0000 Uani . .
C11 C 0.68984(13) -0.03107(16) 0.62031(15) 0.0421 1.0000 Uani . .
H61 H 0.5402 0.2412 0.9340 0.0339 1.0000 Uiso R .
H71 H 0.5361 0.4398 0.9278 0.0396 1.0000 Uiso R .
H81 H 0.5000 0.5535 0.7500 0.0428 1.0000 Uiso RS .
H91 H 0.6489 0.1341 0.6645 0.0379 1.0000 Uiso R .
H103 H 0.8223 0.0988 0.8163 0.0637 1.0000 Uiso R .
H102 H 0.7745 -0.0088 0.8625 0.0657 1.0000 Uiso R .
H101 H 0.7454 0.1201 0.8873 0.0647 1.0000 Uiso R .
H113 H 0.7466 0.0042 0.5994 0.0605 1.0000 Uiso R .
H112 H 0.7083 -0.1106 0.6579 0.0610 1.0000 Uiso R .
H111 H 0.6263 -0.0341 0.5458 0.0615 1.0000 Uiso R .

loop_
_atom_site_aniso_label
_atom_site_aniso_U_11
_atom_site_aniso_U_22
_atom_site_aniso_U_33
_atom_site_aniso_U_23
_atom_site_aniso_U_13
_atom_site_aniso_U_12
Cl1 0.0569(3) 0.0335(2) 0.0308(2) -0.00298(13) 0.00822(16) -0.00800(15)
Al2 0.0339(3) 0.0224(3) 0.0277(3) 0.0000 0.0128(2) 0.0000
N3 0.0289(5) 0.0256(5) 0.0335(6) -0.0020(4) 0.0170(4) 0.0005(4)
C4 0.0244(7) 0.0249(8) 0.0224(7) 0.0000 0.0097(6) 0.0000
C5 0.0216(7) 0.0228(8) 0.0246(8) 0.0000 0.0105(6) 0.0000
C6 0.0311(6) 0.0311(6) 0.0235(6) -0.0014(5) 0.0115(5) 0.0008(5)
C7 0.0334(7) 0.0318(7) 0.0360(7) -0.0107(5) 0.0141(5) -0.0010(5)
C8 0.0285(9) 0.0233(8) 0.0509(11) 0.0000 0.0162(8) 0.0000
C9 0.0267(6) 0.0331(6) 0.0316(6) -0.0016(5) 0.0161(5) 0.0005(5)
C10 0.0324(7) 0.0591(10) 0.0368(7) -0.0086(7) 0.0139(6) -0.0047(7)
C11 0.0394(8) 0.0517(9) 0.0424(8) -0.0102(7) 0.0238(7) 0.0021(6)

loop_
_atom_type_symbol
_atom_type_scat_dispersion_real
_atom_type_scat_dispersion_imag
_atom_type_scat_Cromer_Mann_a1
_atom_type_scat_Cromer_Mann_b1
_atom_type_scat_Cromer_Mann_a2
_atom_type_scat_Cromer_Mann_b2
_atom_type_scat_Cromer_Mann_a3
_atom_type_scat_Cromer_Mann_b3
_atom_type_scat_Cromer_Mann_a4
_atom_type_scat_Cromer_Mann_b4
_atom_type_scat_Cromer_Mann_c
_atom_type_scat_source
C 0.0033 0.0016 2.3100 20.8439 1.0200 10.2075 1.5886 0.5687 0.8650 51.6512 0.2156 'International Tables Vol C 4.2.6.8 and 6.1.1.4'
H 0.0000 0.0000 0.4930 10.5109 0.3229 26.1257 0.1402 3.1424 0.0408 57.7998 0.0030 'International Tables Vol C 4.2.6.8 and 6.1.1.4'
N 0.0061 0.0033 12.2126 0.0057 3.1322 9.8933 2.0125 28.9975 1.1663 0.5826 -11.5290 'International Tables Vol C 4.2.6.8 and 6.1.1.4'
Al 0.0645 0.0514 6.4202 3.0387 1.9002 0.7426 1.5936 31.5472 1.9646 85.0886 1.1151 'International Tables Vol C 4.2.6.8 and 6.1.1.4'
Cl 0.1484 0.1585 11.4604 0.0104 7.1964 1.1662 6.2556 18.5194 1.6455 47.7784 -9.5574 'International Tables Vol C 4.2.6.8 and 6.1.1.4'

loop_
_geom_angle_atom_site_label_1
_geom_angle_site_symmetry_1
_geom_angle_atom_site_label_2
_geom_angle_atom_site_label_3
_geom_angle_site_symmetry_3
_geom_angle
_geom_angle_publ_flag
N3 6_656 Al2 Cl1 6_656 117.48(4) yes
N3 6_656 Al2 Cl1 . 117.12(4) yes
Cl1 6_656 Al2 Cl1 . 111.26(3) yes
N3 6_656 Al2 N3 . 71.32(7) yes
Cl1 6_656 Al2 N3 . 117.12(4) yes
Cl1 . Al2 N3 . 117.48(4) yes
N3 6_656 Al2 C4 . 35.66(3) yes
Cl1 6_656 Al2 C4 . 124.370(16) yes
Cl1 . Al2 C4 . 124.370(16) yes
N3 . Al2 C4 . 35.66(3) yes
Al2 . N3 C4 . 89.08(8) yes
Al2 . N3 C9 . 143.95(9) yes
C4 . N3 C9 . 124.85(11) yes
Al2 . C4 N3 . 55.26(8) yes
Al2 . C4 N3 6_656 55.26(8) yes
N3 . C4 N3 6_656 110.53(15) yes
Al2 . C4 C5 . 179.992 yes
N3 . C4 C5 . 124.74(8) yes
N3 6_656 C4 C5 . 124.74(8) yes
C4 . C5 C6 6_656 119.83(8) yes
C4 . C5 C6 . 119.83(8) yes
C6 6_656 C5 C6 . 120.33(16) yes
C5 . C6 C7 . 119.41(13) yes
C5 . C6 H61 . 125.2 no
C7 . C6 H61 . 115.3 no
C6 . C7 C8 . 120.36(13) yes
C6 . C7 H71 . 117.3 no
C8 . C7 H71 . 122.3 no
C7 . C8 C7 6_656 120.12(18) yes
C7 . C8 H81 . 119.9 no
C7 6_656 C8 H81 . 119.9 no
N3 . C9 C10 . 110.68(11) yes
N3 . C9 C11 . 108.38(11) yes
C10 . C9 C11 . 112.23(12) yes
N3 . C9 H91 . 109.0 no
C10 . C9 H91 . 109.1 no
C11 . C9 H91 . 107.3 no
C9 . C10 H103 . 109.3 no
C9 . C10 H102 . 107.7 no
H103 . C10 H102 . 110.0 no
C9 . C10 H101 . 115.1 no
H103 . C10 H101 . 108.1 no
H102 . C10 H101 . 106.6 no
C9 . C11 H113 . 108.9 no
C9 . C11 H112 . 110.1 no
H113 . C11 H112 . 113.6 no
C9 . C11 H111 . 106.8 no
H113 . C11 H111 . 105.8 no
H112 . C11 H111 . 111.5 no

loop_
_geom_bond_atom_site_label_1
_geom_bond_atom_site_label_2
_geom_bond_site_symmetry_2
_geom_bond_distance
_geom_bond_publ_flag
Cl1 Al2 . 2.1122(5) yes
Al2 N3 6_656 1.8843(12) yes
Al2 N3 . 1.8843(12) yes
Al2 C4 . 2.2927(18) yes
N3 C4 . 1.3367(14) yes
N3 C9 . 1.4708(16) yes
C4 C5 . 1.485(2) yes
C5 C6 6_656 1.3888(15) yes
C5 C6 . 1.3888(15) yes
C6 C7 . 1.3913(19) yes
C6 H61 . 0.926 no
C7 C8 . 1.3784(18) yes
C7 H71 . 0.889 no
C8 H81 . 0.983 no
C9 C10 . 1.520(2) yes
C9 C11 . 1.5169(19) yes
C9 H91 . 0.979 no
C10 H103 . 0.974 no
C10 H102 . 0.923 no
C10 H101 . 0.994 no
C11 H113 . 0.973 no
C11 H112 . 0.973 no
C11 H111 . 0.956 no
